data_4332855
loop_
_publ_author_name
'Padhi, Sumanta Kumar'
'Manivannan, Vadivelu'

_publ_section_title
;
 Cu(NO3)2&#x00B7;3H2O-Mediated Synthesis of
 4&#x2018;-(2-Pyridyl)-2,2&#x2018;:6&#x2018;,2&#x2018;&#x00A0;&#x2018;-terpyridine
 (L2) fromN-(2-Pyridylmethyl)pyridine-2-methylketimine (L1). A C&#x2212;C
 Bond-Forming Reaction and the Structure of
 {[Cu(L2)(OH)(NO3)][Cu(L2)(NO3)2]}&#x00B7;2H2O&#x2020;
;
_journal_issue 20
_journal_name_full 'Inorganic Chemistry'
_journal_page_first 7994
_journal_page_last 7996
_journal_paper_doi 10.1021/ic060968h
_journal_volume 45
_journal_year 2006
_chemical_formula_sum 'C40 H33 Cu2 N11 O12'
_chemical_formula_weight 986.87
_chemical_name_systematic
; 
 ? 
;
_space_group_IT_number 2
_symmetry_cell_setting triclinic
_symmetry_space_group_name_Hall '-P 1'
_symmetry_space_group_name_H-M 'P -1'
_atom_sites_solution_hydrogens geom
_atom_sites_solution_primary direct
_atom_sites_solution_secondary difmap
_audit_creation_method SHELXL-97
_cell_angle_alpha 91.504(4)
_cell_angle_beta 101.982(4)
_cell_angle_gamma 91.014(4)
_cell_formula_units_Z 2
_cell_length_a 8.5857(5)
_cell_length_b 14.4378(10)
_cell_length_c 17.1880(11)
_cell_measurement_temperature 296(2)
_cell_volume 2082.9(2)
_computing_structure_refinement 'SHELXL-97 (Sheldrick, 1997)'
_computing_structure_solution 'SHELXS-97 (Sheldrick, 1990)'
_diffrn_ambient_temperature 296(2)
_diffrn_measured_fraction_theta_full 0.970
_diffrn_measured_fraction_theta_max 0.970
_diffrn_radiation_monochromator graphite
_diffrn_radiation_source 'fine-focus sealed tube'
_diffrn_radiation_type MoK\a
_diffrn_radiation_wavelength 0.71073
_diffrn_reflns_av_R_equivalents 0.0305
_diffrn_reflns_av_sigmaI/netI 0.0377
_diffrn_reflns_limit_h_max 11
_diffrn_reflns_limit_h_min -11
_diffrn_reflns_limit_k_max 19
_diffrn_reflns_limit_k_min -19
_diffrn_reflns_limit_l_max 22
_diffrn_reflns_limit_l_min -22
_diffrn_reflns_number 30399
_diffrn_reflns_theta_full 28.34
_diffrn_reflns_theta_max 28.34
_diffrn_reflns_theta_min 1.83
_exptl_absorpt_coefficient_mu 1.100
_exptl_absorpt_correction_T_max 0.897
_exptl_absorpt_correction_T_min 0.695
_exptl_absorpt_correction_type multi-scan
_exptl_crystal_colour green
_exptl_crystal_density_diffrn 1.578
_exptl_crystal_density_method 'not measured'
_exptl_crystal_description blocks
_exptl_crystal_F_000 1000
_exptl_crystal_size_max 0.34
_exptl_crystal_size_mid 0.28
_exptl_crystal_size_min 0.10
_refine_diff_density_max 0.966
_refine_diff_density_min -0.507
_refine_diff_density_rms 0.113
_refine_ls_extinction_coef 0.0004(6)
_refine_ls_extinction_expression Fc^*^=kFc[1+0.001xFc^2^\l^3^/sin(2\q)]^-1/4^
_refine_ls_extinction_method SHELXL
_refine_ls_goodness_of_fit_ref 1.105
_refine_ls_hydrogen_treatment constr
_refine_ls_matrix_type full
_refine_ls_number_parameters 608
_refine_ls_number_reflns 10107
_refine_ls_number_restraints 0
_refine_ls_restrained_S_all 1.105
_refine_ls_R_factor_all 0.0904
_refine_ls_R_factor_gt 0.0610
_refine_ls_shift/su_max 0.000
_refine_ls_shift/su_mean 0.000
_refine_ls_structure_factor_coef Fsqd
_refine_ls_weighting_details 'calc w=1/[\s^2^(Fo^2^)+(0.1018P)^2^+2.2297P] where P=(Fo^2^+2Fc^2^)/3'
_refine_ls_weighting_scheme calc
_refine_ls_wR_factor_gt 0.1940
_refine_ls_wR_factor_ref 0.2119
_reflns_number_gt 6857
_reflns_number_total 10107
_reflns_threshold_expression >2sigma(I)
_cod_data_source_file ic060968hsup1.cif
_cod_data_source_block padhi2
_cod_depositor_comments
;
The following automatic conversions were performed:

'_symmetry_cell_setting' value 'Triclinic' changed to 'triclinic'
according to /home/saulius/struct/CIF-dictionaries/cif_core.dic
dictionary named 'cif_core.dic' version 2.4.2 from 2011-04-26.

Automatic conversion script
Id: cif_fix_values 1891 2012-01-12 08:04:46Z andrius 
;
_cod_original_sg_symbol_H-M P-1
_cod_database_code 4332855

loop_
_symmetry_equiv_pos_as_xyz
'x, y, z'
'-x, -y, -z'

loop_
_atom_site_label
_atom_site_type_symbol
_atom_site_fract_x
_atom_site_fract_y
_atom_site_fract_z
_atom_site_U_iso_or_equiv
_atom_site_adp_type
_atom_site_occupancy
_atom_site_symmetry_multiplicity
_atom_site_calc_flag
_atom_site_refinement_flags
_atom_site_disorder_assembly
_atom_site_disorder_group
Cu1 Cu 0.84096(6) 0.89330(4) 0.16178(3) 0.04346(17) Uani 1 1 d . . .
Cu2 Cu 0.86834(6) 0.38018(4) 0.14534(3) 0.04769(18) Uani 1 1 d . . .
O1 O 0.7620(4) 0.9523(2) 0.05945(17) 0.0559(8) Uani 1 1 d . . .
O2 O 0.6950(5) 1.0475(3) 0.1462(2) 0.0691(10) Uani 1 1 d . . .
O3 O 0.6493(6) 1.0806(3) 0.0219(3) 0.0984(15) Uani 1 1 d . . .
O4 O 0.9263(6) 0.7603(3) 0.1155(3) 0.0844(12) Uani 1 1 d . . .
H4 H 0.9487 0.7687 0.0721 0.127 Uiso 1 1 calc R . .
O5 O 0.7701(5) 0.4755(2) 0.0579(2) 0.0650(9) Uani 1 1 d . . .
O6 O 0.7450(6) 0.5560(3) 0.1606(3) 0.0946(14) Uani 1 1 d . . .
O7 O 0.6933(6) 0.6163(3) 0.0462(3) 0.1016(15) Uani 1 1 d . . .
O8 O 0.8974(4) 0.3014(2) 0.04577(19) 0.0604(8) Uani 1 1 d . . .
O9 O 0.9937(5) 0.2129(3) 0.1423(2) 0.0777(11) Uani 1 1 d . . .
O10 O 1.0014(6) 0.1717(3) 0.0215(3) 0.0934(14) Uani 1 1 d . . .
O11 O 0.5298(13) 0.708(3) 0.5557(6) 0.30(2) Uani 0.64(3) 1 d P A 1
O12 O 0.5074(14) 0.704(4) 0.4621(10) 0.67(4) Uani 0.77(2) 1 d P A 1
O13 O 0.4577(19) 0.821(3) 0.4587(10) 0.131(17) Uani 0.23(2) 1 d P A 2
O14 O 0.4987(16) 0.821(2) 0.5739(13) 0.147(14) Uani 0.36(3) 1 d P A 2
N1 N 1.0637(4) 0.9473(2) 0.1850(2) 0.0448(8) Uani 1 1 d . . .
N2 N 0.8948(4) 0.8771(2) 0.27515(19) 0.0404(7) Uani 1 1 d . . .
N3 N 0.6362(4) 0.8332(2) 0.1782(2) 0.0447(8) Uani 1 1 d . . .
N4 N 1.1406(6) 0.8956(3) 0.5672(3) 0.0754(13) Uani 1 1 d . . .
N5 N 0.6999(5) 1.0295(3) 0.0755(2) 0.0580(10) Uani 1 1 d . . .
N6 N 1.0890(4) 0.4361(3) 0.1716(2) 0.0496(8) Uani 1 1 d . . .
N7 N 0.9077(4) 0.3790(2) 0.26018(19) 0.0408(7) Uani 1 1 d . . .
N8 N 0.6618(4) 0.3231(3) 0.1588(2) 0.0474(8) Uani 1 1 d . . .
N9 N 1.1319(6) 0.3964(4) 0.5562(3) 0.0798(14) Uani 1 1 d . . .
N10 N 0.7342(5) 0.5506(3) 0.0881(3) 0.0615(10) Uani 1 1 d . . .
N11 N 0.9650(5) 0.2275(3) 0.0705(3) 0.0592(10) Uani 1 1 d . . .
C1 C 1.1425(6) 0.9801(3) 0.1316(3) 0.0522(10) Uani 1 1 d . . .
H1 H 1.0905 0.9822 0.0785 0.063 Uiso 1 1 calc R . .
C2 C 1.2984(6) 1.0108(3) 0.1533(3) 0.0613(12) Uani 1 1 d . . .
H2 H 1.3516 1.0327 0.1153 0.074 Uiso 1 1 calc R . .
C3 C 1.3739(6) 1.0087(4) 0.2311(3) 0.0647(13) Uani 1 1 d . . .
H3 H 1.4790 1.0298 0.2466 0.078 Uiso 1 1 calc R . .
C4 C 1.2940(5) 0.9750(3) 0.2879(3) 0.0540(11) Uani 1 1 d . . .
H4A H 1.3444 0.9730 0.3413 0.065 Uiso 1 1 calc R . .
C5 C 1.1383(5) 0.9446(3) 0.2625(2) 0.0446(9) Uani 1 1 d . . .
C6 C 1.0367(5) 0.9075(3) 0.3151(2) 0.0403(8) Uani 1 1 d . . .
C7 C 1.0758(5) 0.9041(3) 0.3977(2) 0.0459(9) Uani 1 1 d . . .
H7 H 1.1763 0.9231 0.4257 0.055 Uiso 1 1 calc R . .
C8 C 0.9605(5) 0.8715(3) 0.4376(2) 0.0452(9) Uani 1 1 d . . .
C9 C 0.8120(5) 0.8422(3) 0.3929(2) 0.0449(9) Uani 1 1 d . . .
H9 H 0.7333 0.8208 0.4183 0.054 Uiso 1 1 calc R . .
C10 C 0.7831(5) 0.8453(3) 0.3120(2) 0.0406(8) Uani 1 1 d . . .
C11 C 0.6341(5) 0.8152(3) 0.2547(2) 0.0423(9) Uani 1 1 d . . .
C12 C 0.5038(5) 0.7732(3) 0.2756(3) 0.0545(11) Uani 1 1 d . . .
H12 H 0.5035 0.7612 0.3284 0.065 Uiso 1 1 calc R . .
C13 C 0.3735(6) 0.7494(4) 0.2158(3) 0.0606(12) Uani 1 1 d . . .
H13 H 0.2841 0.7210 0.2283 0.073 Uiso 1 1 calc R . .
C14 C 0.3761(6) 0.7675(4) 0.1384(3) 0.0601(12) Uani 1 1 d . . .
H14 H 0.2889 0.7518 0.0979 0.072 Uiso 1 1 calc R . .
C15 C 0.5098(5) 0.8094(3) 0.1215(3) 0.0531(11) Uani 1 1 d . . .
H15 H 0.5122 0.8214 0.0688 0.064 Uiso 1 1 calc R . .
C16 C 0.9949(6) 0.8697(3) 0.5263(2) 0.0503(10) Uani 1 1 d . . .
C17 C 0.8792(6) 0.8422(3) 0.5621(3) 0.0560(11) Uani 1 1 d . . .
H17 H 0.7797 0.8244 0.5321 0.067 Uiso 1 1 calc R . .
C18 C 0.9076(9) 0.8402(4) 0.6425(4) 0.0822(19) Uani 1 1 d . . .
H18 H 0.8270 0.8211 0.6677 0.099 Uiso 1 1 calc R . .
C19 C 1.0542(10) 0.8662(4) 0.6873(3) 0.081(2) Uani 1 1 d . . .
H19 H 1.0740 0.8656 0.7426 0.097 Uiso 1 1 calc R . .
C20 C 1.1670(8) 0.8923(4) 0.6495(4) 0.0784(17) Uani 1 1 d . . .
H20 H 1.2674 0.9090 0.6792 0.094 Uiso 1 1 calc R . .
C21 C 1.1725(6) 0.4652(4) 0.1194(3) 0.0618(12) Uani 1 1 d . . .
H21 H 1.1266 0.4610 0.0654 0.074 Uiso 1 1 calc R . .
C22 C 1.3254(6) 0.5017(4) 0.1432(4) 0.0676(14) Uani 1 1 d . . .
H22 H 1.3820 0.5213 0.1057 0.081 Uiso 1 1 calc R . .
C23 C 1.3929(6) 0.5086(4) 0.2233(4) 0.0675(14) Uani 1 1 d . . .
H23 H 1.4955 0.5332 0.2406 0.081 Uiso 1 1 calc R . .
C24 C 1.3059(6) 0.4785(3) 0.2780(3) 0.0583(12) Uani 1 1 d . . .
H24 H 1.3494 0.4824 0.3322 0.070 Uiso 1 1 calc R . .
C25 C 1.1548(5) 0.4427(3) 0.2506(3) 0.0463(9) Uani 1 1 d . . .
C26 C 1.0471(5) 0.4094(3) 0.3023(2) 0.0416(8) Uani 1 1 d . . .
C27 C 1.0803(5) 0.4074(3) 0.3847(2) 0.0477(10) Uani 1 1 d . . .
H27 H 1.1797 0.4266 0.4142 0.057 Uiso 1 1 calc R . .
C28 C 0.9605(5) 0.3759(3) 0.4227(2) 0.0447(9) Uani 1 1 d . . .
C29 C 0.8143(5) 0.3459(3) 0.3756(2) 0.0446(9) Uani 1 1 d . . .
H29 H 0.7329 0.3250 0.3994 0.054 Uiso 1 1 calc R . .
C30 C 0.7916(5) 0.3473(3) 0.2946(2) 0.0410(8) Uani 1 1 d . . .
C31 C 0.6490(5) 0.3140(3) 0.2356(2) 0.0419(9) Uani 1 1 d . . .
C32 C 0.5147(5) 0.2758(3) 0.2541(3) 0.0538(11) Uani 1 1 d . . .
H32 H 0.5074 0.2695 0.3070 0.065 Uiso 1 1 calc R . .
C33 C 0.3897(6) 0.2466(3) 0.1932(3) 0.0595(12) Uani 1 1 d . . .
H33 H 0.2973 0.2208 0.2047 0.071 Uiso 1 1 calc R . .
C34 C 0.4043(6) 0.2562(4) 0.1159(3) 0.0658(13) Uani 1 1 d . . .
H34 H 0.3219 0.2366 0.0743 0.079 Uiso 1 1 calc R . .
C35 C 0.5417(6) 0.2950(4) 0.1007(3) 0.0591(12) Uani 1 1 d . . .
H35 H 0.5509 0.3017 0.0481 0.071 Uiso 1 1 calc R . .
C36 C 0.9862(6) 0.3727(3) 0.5108(2) 0.0521(11) Uani 1 1 d . . .
C37 C 0.8665(6) 0.3452(3) 0.5424(3) 0.0568(11) Uani 1 1 d . . .
H37 H 0.7692 0.3285 0.5095 0.068 Uiso 1 1 calc R . .
C38 C 0.8844(10) 0.3413(4) 0.6218(3) 0.0862(19) Uani 1 1 d . . .
H38 H 0.7979 0.3238 0.6434 0.103 Uiso 1 1 calc R . .
C39 C 1.0271(10) 0.3626(4) 0.6713(3) 0.087(2) Uani 1 1 d . . .
H39 H 1.0400 0.3582 0.7262 0.104 Uiso 1 1 calc R . .
C40 C 1.1478(9) 0.3900(4) 0.6386(4) 0.0815(19) Uani 1 1 d . . .
H40 H 1.2456 0.4053 0.6717 0.098 Uiso 1 1 calc R . .

loop_
_atom_site_aniso_label
_atom_site_aniso_U_11
_atom_site_aniso_U_22
_atom_site_aniso_U_33
_atom_site_aniso_U_23
_atom_site_aniso_U_13
_atom_site_aniso_U_12
Cu1 0.0441(3) 0.0515(3) 0.0335(3) 0.0052(2) 0.0050(2) -0.0013(2)
Cu2 0.0485(3) 0.0609(3) 0.0343(3) 0.0003(2) 0.0107(2) -0.0070(2)
O1 0.0599(19) 0.071(2) 0.0384(15) 0.0114(14) 0.0112(14) 0.0129(16)
O2 0.080(3) 0.071(2) 0.059(2) 0.0031(17) 0.0193(19) 0.0130(19)
O3 0.117(4) 0.103(3) 0.073(3) 0.042(2) 0.008(2) 0.039(3)
O4 0.088(3) 0.073(2) 0.097(3) -0.025(2) 0.035(3) -0.011(2)
O5 0.084(2) 0.062(2) 0.0501(18) 0.0102(16) 0.0168(17) 0.0059(18)
O6 0.128(4) 0.091(3) 0.063(3) -0.007(2) 0.016(3) 0.024(3)
O7 0.130(4) 0.074(3) 0.097(3) 0.028(2) 0.009(3) 0.023(3)
O8 0.073(2) 0.062(2) 0.0474(17) -0.0060(15) 0.0153(16) 0.0028(17)
O9 0.082(3) 0.089(3) 0.064(2) 0.010(2) 0.016(2) 0.012(2)
O10 0.112(4) 0.084(3) 0.095(3) -0.027(2) 0.048(3) 0.008(2)
O11 0.047(5) 0.77(6) 0.081(6) -0.086(14) 0.034(5) -0.049(14)
O12 0.052(6) 1.77(11) 0.195(13) 0.42(3) -0.002(7) -0.06(2)
O13 0.014(7) 0.35(5) 0.023(9) -0.029(13) -0.002(6) 0.015(12)
O14 0.055(7) 0.32(3) 0.084(12) 0.089(16) 0.042(7) 0.052(12)
N1 0.0452(19) 0.0474(18) 0.0423(18) 0.0021(14) 0.0100(15) 0.0003(15)
N2 0.0404(17) 0.0459(18) 0.0346(16) 0.0027(13) 0.0072(13) 0.0003(14)
N3 0.0461(18) 0.0469(18) 0.0386(17) 0.0039(14) 0.0033(14) -0.0025(15)
N4 0.080(3) 0.081(3) 0.057(3) -0.001(2) -0.005(2) 0.007(3)
N5 0.053(2) 0.068(3) 0.052(2) 0.0194(19) 0.0075(18) 0.003(2)
N6 0.048(2) 0.056(2) 0.048(2) -0.0026(16) 0.0184(16) -0.0043(17)
N7 0.0441(18) 0.0436(17) 0.0353(16) -0.0026(13) 0.0105(14) -0.0007(14)
N8 0.0456(19) 0.057(2) 0.0389(18) 0.0000(15) 0.0080(15) -0.0040(16)
N9 0.082(3) 0.079(3) 0.068(3) -0.006(2) -0.007(2) 0.013(3)
N10 0.061(2) 0.063(3) 0.060(3) 0.009(2) 0.013(2) 0.002(2)
N11 0.055(2) 0.065(3) 0.061(3) -0.004(2) 0.019(2) -0.001(2)
C1 0.058(3) 0.053(2) 0.049(2) 0.0045(19) 0.017(2) -0.003(2)
C2 0.063(3) 0.056(3) 0.071(3) 0.001(2) 0.029(3) -0.006(2)
C3 0.052(3) 0.066(3) 0.077(4) -0.008(3) 0.018(3) -0.011(2)
C4 0.045(2) 0.059(3) 0.055(3) -0.008(2) 0.006(2) -0.003(2)
C5 0.044(2) 0.046(2) 0.044(2) -0.0015(17) 0.0084(17) 0.0030(18)
C6 0.042(2) 0.041(2) 0.0378(19) 0.0005(15) 0.0072(16) 0.0044(16)
C7 0.045(2) 0.051(2) 0.039(2) -0.0018(17) 0.0003(17) 0.0010(18)
C8 0.054(2) 0.046(2) 0.0345(19) 0.0010(16) 0.0058(17) 0.0089(19)
C9 0.048(2) 0.050(2) 0.037(2) 0.0045(17) 0.0092(17) 0.0005(18)
C10 0.041(2) 0.043(2) 0.0365(19) 0.0039(15) 0.0040(16) -0.0012(17)
C11 0.042(2) 0.044(2) 0.039(2) 0.0030(16) 0.0064(16) -0.0003(17)
C12 0.054(3) 0.063(3) 0.046(2) 0.008(2) 0.009(2) -0.005(2)
C13 0.048(2) 0.066(3) 0.066(3) 0.001(2) 0.010(2) -0.014(2)
C14 0.050(3) 0.068(3) 0.055(3) -0.001(2) -0.005(2) -0.008(2)
C15 0.050(2) 0.058(3) 0.046(2) 0.0054(19) -0.0026(19) -0.002(2)
C16 0.066(3) 0.045(2) 0.038(2) 0.0003(17) 0.006(2) 0.011(2)
C17 0.062(3) 0.062(3) 0.045(2) 0.001(2) 0.012(2) 0.002(2)
C18 0.127(6) 0.067(3) 0.066(4) 0.003(3) 0.049(4) 0.011(4)
C19 0.144(6) 0.060(3) 0.034(2) 0.000(2) 0.007(3) 0.026(4)
C20 0.085(4) 0.074(4) 0.061(3) -0.011(3) -0.018(3) 0.013(3)
C21 0.067(3) 0.073(3) 0.051(3) 0.001(2) 0.025(2) -0.008(3)
C22 0.063(3) 0.068(3) 0.080(4) 0.003(3) 0.037(3) -0.011(3)
C23 0.053(3) 0.068(3) 0.083(4) -0.005(3) 0.019(3) -0.017(2)
C24 0.050(3) 0.059(3) 0.066(3) -0.007(2) 0.013(2) -0.007(2)
C25 0.045(2) 0.045(2) 0.050(2) -0.0041(18) 0.0130(19) 0.0005(18)
C26 0.042(2) 0.043(2) 0.040(2) -0.0052(16) 0.0086(17) 0.0006(17)
C27 0.050(2) 0.047(2) 0.043(2) -0.0052(17) 0.0021(18) 0.0023(19)
C28 0.052(2) 0.045(2) 0.037(2) -0.0010(16) 0.0092(18) 0.0070(18)
C29 0.053(2) 0.048(2) 0.0354(19) 0.0003(16) 0.0146(17) 0.0017(19)
C30 0.043(2) 0.042(2) 0.0377(19) 0.0009(15) 0.0095(16) -0.0002(17)
C31 0.043(2) 0.044(2) 0.0386(19) 0.0031(16) 0.0073(16) 0.0013(17)
C32 0.048(2) 0.060(3) 0.056(3) 0.008(2) 0.014(2) -0.002(2)
C33 0.045(2) 0.064(3) 0.066(3) 0.008(2) 0.003(2) -0.007(2)
C34 0.054(3) 0.076(3) 0.061(3) 0.000(3) -0.003(2) -0.008(3)
C35 0.053(3) 0.078(3) 0.043(2) 0.000(2) 0.001(2) -0.006(2)
C36 0.068(3) 0.048(2) 0.036(2) -0.0020(17) 0.002(2) 0.010(2)
C37 0.066(3) 0.067(3) 0.038(2) 0.000(2) 0.013(2) 0.001(2)
C38 0.127(6) 0.084(4) 0.053(3) 0.007(3) 0.032(4) 0.014(4)
C39 0.145(7) 0.070(4) 0.042(3) 0.002(2) 0.011(4) 0.032(4)
C40 0.096(5) 0.068(3) 0.064(3) -0.016(3) -0.023(3) 0.021(3)

loop_
_atom_type_symbol
_atom_type_description
_atom_type_scat_dispersion_real
_atom_type_scat_dispersion_imag
_atom_type_scat_source
C C 0.0033 0.0016 'International Tables Vol C Tables 4.2.6.8 and 6.1.1.4'
H H 0.0000 0.0000 'International Tables Vol C Tables 4.2.6.8 and 6.1.1.4'
N N 0.0061 0.0033 'International Tables Vol C Tables 4.2.6.8 and 6.1.1.4'
O O 0.0106 0.0060 'International Tables Vol C Tables 4.2.6.8 and 6.1.1.4'
Cu Cu 0.3201 1.2651 'International Tables Vol C Tables 4.2.6.8 and 6.1.1.4'

loop_
_geom_angle_atom_site_label_1
_geom_angle_atom_site_label_2
_geom_angle_atom_site_label_3
_geom_angle
N2 Cu1 O1 159.56(15)
N2 Cu1 N1 80.64(14)
O1 Cu1 N1 98.28(14)
N2 Cu1 N3 80.12(14)
O1 Cu1 N3 99.77(14)
N1 Cu1 N3 160.75(14)
N2 Cu1 O4 101.54(16)
O1 Cu1 O4 98.88(16)
N1 Cu1 O4 90.87(15)
N3 Cu1 O4 92.91(15)
N7 Cu2 N8 80.63(14)
N7 Cu2 N6 80.15(14)
N8 Cu2 N6 160.78(15)
N7 Cu2 O8 142.18(14)
N8 Cu2 O8 98.32(14)
N6 Cu2 O8 96.63(14)
N7 Cu2 O5 135.20(14)
N8 Cu2 O5 96.91(15)
N6 Cu2 O5 96.94(15)
O8 Cu2 O5 82.61(14)
N5 O1 Cu1 106.8(2)
N10 O5 Cu2 112.3(3)
N11 O8 Cu2 107.5(3)
C1 N1 C5 119.6(4)
C1 N1 Cu1 126.3(3)
C5 N1 Cu1 114.0(3)
C6 N2 C10 122.0(3)
C6 N2 Cu1 118.5(3)
C10 N2 Cu1 119.1(3)
C15 N3 C11 119.3(4)
C15 N3 Cu1 126.3(3)
C11 N3 Cu1 114.5(3)
C16 N4 C20 117.0(5)
O3 N5 O2 123.1(5)
O3 N5 O1 119.1(4)
O2 N5 O1 117.8(4)
C21 N6 C25 119.4(4)
C21 N6 Cu2 126.0(3)
C25 N6 Cu2 114.6(3)
C26 N7 C30 122.1(3)
C26 N7 Cu2 119.4(3)
C30 N7 Cu2 118.4(3)
C35 N8 C31 119.4(4)
C35 N8 Cu2 126.1(3)
C31 N8 Cu2 114.4(3)
C36 N9 C40 116.3(6)
O7 N10 O6 121.4(5)
O7 N10 O5 120.3(5)
O6 N10 O5 118.3(4)
O9 N11 O10 121.8(5)
O9 N11 O8 119.4(4)
O10 N11 O8 118.8(5)
N1 C1 C2 121.6(4)
C3 C2 C1 119.2(5)
C2 C3 C4 120.3(5)
C5 C4 C3 117.9(5)
N1 C5 C4 121.5(4)
N1 C5 C6 113.8(4)
C4 C5 C6 124.7(4)
N2 C6 C7 120.4(4)
N2 C6 C5 112.8(3)
C7 C6 C5 126.7(4)
C6 C7 C8 118.6(4)
C9 C8 C7 118.7(4)
C9 C8 C16 120.8(4)
C7 C8 C16 120.5(4)
C10 C9 C8 119.7(4)
N2 C10 C9 120.6(4)
N2 C10 C11 112.2(3)
C9 C10 C11 127.3(4)
N3 C11 C12 121.5(4)
N3 C11 C10 113.7(3)
C12 C11 C10 124.8(4)
C11 C12 C13 118.3(4)
C14 C13 C12 120.1(4)
C13 C14 C15 118.8(4)
N3 C15 C14 122.1(4)
C17 C16 N4 122.3(4)
C17 C16 C8 118.5(4)
N4 C16 C8 119.1(4)
C16 C17 C18 119.5(5)
C17 C18 C19 120.6(6)
C20 C19 C18 118.1(5)
C19 C20 N4 122.4(6)
N6 C21 C22 121.8(5)
C23 C22 C21 119.0(5)
C22 C23 C24 119.3(5)
C25 C24 C23 119.0(5)
N6 C25 C24 121.5(4)
N6 C25 C26 113.7(4)
C24 C25 C26 124.8(4)
N7 C26 C27 120.8(4)
N7 C26 C25 112.1(4)
C27 C26 C25 127.1(4)
C26 C27 C28 118.5(4)
C29 C28 C27 118.5(4)
C29 C28 C36 119.8(4)
C27 C28 C36 121.7(4)
C30 C29 C28 119.9(4)
N7 C30 C29 120.2(4)
N7 C30 C31 112.4(3)
C29 C30 C31 127.3(4)
N8 C31 C32 121.1(4)
N8 C31 C30 114.0(3)
C32 C31 C30 124.9(4)
C31 C32 C33 119.3(4)
C34 C33 C32 119.0(5)
C33 C34 C35 119.3(5)
N8 C35 C34 121.8(5)
C37 C36 N9 122.2(5)
C37 C36 C28 118.3(4)
N9 C36 C28 119.6(5)
C36 C37 C38 120.3(5)
C37 C38 C39 121.1(7)
C40 C39 C38 118.0(6)
C39 C40 N9 122.2(6)

loop_
_geom_bond_atom_site_label_1
_geom_bond_atom_site_label_2
_geom_bond_distance
Cu1 N2 1.928(3)
Cu1 O1 1.971(3)
Cu1 N1 2.010(4)
Cu1 N3 2.022(4)
Cu1 O4 2.251(4)
Cu2 N7 1.933(3)
Cu2 N8 2.001(4)
Cu2 N6 2.004(4)
Cu2 O8 2.090(3)
Cu2 O5 2.119(3)
O1 N5 1.292(5)
O2 N5 1.245(5)
O3 N5 1.210(5)
O5 N10 1.260(6)
O6 N10 1.231(6)
O7 N10 1.219(5)
O8 N11 1.266(5)
O9 N11 1.232(5)
O10 N11 1.240(5)
O11 O12 1.58(2)
N1 C1 1.339(5)
N1 C5 1.355(5)
N2 C6 1.329(5)
N2 C10 1.336(5)
N3 C15 1.332(5)
N3 C11 1.352(5)
N4 C16 1.343(7)
N4 C20 1.387(7)
N6 C21 1.331(6)
N6 C25 1.359(5)
N7 C26 1.324(5)
N7 C30 1.340(5)
N8 C35 1.328(5)
N8 C31 1.357(5)
N9 C36 1.362(7)
N9 C40 1.400(8)
C1 C2 1.375(7)
C2 C3 1.362(7)
C3 C4 1.397(7)
C4 C5 1.377(6)
C5 C6 1.484(6)
C6 C7 1.392(5)
C7 C8 1.397(6)
C8 C9 1.397(6)
C8 C16 1.493(5)
C9 C10 1.363(5)
C10 C11 1.493(5)
C11 C12 1.379(6)
C12 C13 1.385(6)
C13 C14 1.367(7)
C14 C15 1.375(7)
C16 C17 1.333(7)
C17 C18 1.354(7)
C18 C19 1.372(10)
C19 C20 1.328(9)
C21 C22 1.382(7)
C22 C23 1.379(8)
C23 C24 1.390(7)
C24 C25 1.371(6)
C25 C26 1.491(6)
C26 C27 1.388(6)
C27 C28 1.403(6)
C28 C29 1.400(6)
C28 C36 1.486(6)
C29 C30 1.366(5)
C30 C31 1.482(5)
C31 C32 1.369(6)
C32 C33 1.385(6)
C33 C34 1.370(7)
C34 C35 1.374(7)
C36 C37 1.318(7)
C37 C38 1.345(7)
C38 C39 1.364(10)
C39 C40 1.336(10)
